data_4103043
loop_
_publ_author_name
'Yuan-Zhi Tan'
'Jia Li'
'Ting Zhou'
'Yu-Qi Feng'
'Shui-Chao Lin'
'Xin Lu'
'Zhuang-Ping Zhan'
'Su-Yuan Xie'
'Rong-Bin Huang'
'Lan-Sun Zheng'

_publ_contact_author_email syxie@xmu.edu.cn
_publ_contact_author_fax 86-592-2183047
_publ_contact_author_phone 86-592-2185191
_publ_section_title
;
 Pentagon-Fused Hollow Fullerene in C78 Family Retrieved by Chlorination
;
_journal_name_full 'Journal of the American Chemical Society'
_journal_page_first 12648
_journal_page_last 12652
_journal_paper_doi 10.1021/ja102887t
_journal_volume 132
_journal_year 2010
_chemical_formula_sum 'C85 H7 Cl7 O2'
_chemical_formula_weight 1308.06
_chemical_name_common C1-#23863-C78(C6H5CH2OO)Cl7
_chemical_name_systematic
; 
 ? 
;
_space_group_IT_number 14
_symmetry_cell_setting monoclinic
_symmetry_space_group_name_Hall '-P 2ybc'
_symmetry_space_group_name_H-M 'P 1 21/c 1'
_atom_sites_solution_hydrogens geom
_atom_sites_solution_primary direct
_atom_sites_solution_secondary difmap
_audit_creation_method SHELXL-97
_cell_angle_alpha 90.00
_cell_angle_beta 91.639(3)
_cell_angle_gamma 90.00
_cell_formula_units_Z 4
_cell_length_a 10.2451(4)
_cell_length_b 18.7518(7)
_cell_length_c 29.8201(13)
_cell_measurement_temperature 173(2)
_cell_volume 5726.5(4)
_computing_structure_refinement 'SHELXL-97 (Sheldrick, 1997)'
_computing_structure_solution 'SHELXS-97 (Sheldrick, 1990)'
_diffrn_ambient_temperature 173(2)
_diffrn_measured_fraction_theta_full 0.978
_diffrn_measured_fraction_theta_max 0.978
_diffrn_radiation_monochromator graphite
_diffrn_radiation_source 'fine-focus sealed tube'
_diffrn_radiation_type MoK\a
_diffrn_radiation_wavelength 0.71073
_diffrn_reflns_av_R_equivalents 0.0597
_diffrn_reflns_av_sigmaI/netI 0.1395
_diffrn_reflns_limit_h_max 13
_diffrn_reflns_limit_h_min -12
_diffrn_reflns_limit_k_max 22
_diffrn_reflns_limit_k_min -25
_diffrn_reflns_limit_l_max 40
_diffrn_reflns_limit_l_min -36
_diffrn_reflns_number 42244
_diffrn_reflns_theta_full 29.00
_diffrn_reflns_theta_max 29.00
_diffrn_reflns_theta_min 2.27
_exptl_absorpt_coefficient_mu 0.405
_exptl_absorpt_correction_T_max 0.9880
_exptl_absorpt_correction_T_min 0.9235
_exptl_absorpt_correction_type multi-scan
_exptl_absorpt_process_details 'CrysAlis RED; Oxford Diffraction, 2008'
_exptl_crystal_density_diffrn 1.517
_exptl_crystal_density_method 'not measured'
_exptl_crystal_F_000 2608
_exptl_crystal_size_max 0.20
_exptl_crystal_size_mid 0.03
_exptl_crystal_size_min 0.03
_refine_diff_density_max 1.312
_refine_diff_density_min -0.346
_refine_diff_density_rms 0.084
_refine_ls_extinction_method none
_refine_ls_goodness_of_fit_ref 0.926
_refine_ls_hydrogen_treatment constr
_refine_ls_matrix_type full
_refine_ls_number_parameters 847
_refine_ls_number_reflns 14853
_refine_ls_number_restraints 60
_refine_ls_restrained_S_all 0.928
_refine_ls_R_factor_all 0.1275
_refine_ls_R_factor_gt 0.0624
_refine_ls_shift/su_max 0.001
_refine_ls_shift/su_mean 0.000
_refine_ls_structure_factor_coef Fsqd
_refine_ls_weighting_details 'calc w=1/[\s^2^(Fo^2^)+(0.0538P)^2^+0.0000P] where P=(Fo^2^+2Fc^2^)/3'
_refine_ls_weighting_scheme calc
_refine_ls_wR_factor_gt 0.1132
_refine_ls_wR_factor_ref 0.1278
_reflns_number_gt 8442
_reflns_number_total 14853
_reflns_threshold_expression >2sigma(I)
_cod_data_source_file ja102887t_si_002.cif
_cod_data_source_block p
_cod_database_code 4103043

loop_
_symmetry_equiv_pos_as_xyz
'x, y, z'
'-x, y+1/2, -z+1/2'
'-x, -y, -z'
'x, -y-1/2, z-1/2'

loop_
_atom_site_label
_atom_site_type_symbol
_atom_site_fract_x
_atom_site_fract_y
_atom_site_fract_z
_atom_site_U_iso_or_equiv
_atom_site_adp_type
_atom_site_occupancy
_atom_site_symmetry_multiplicity
_atom_site_calc_flag
_atom_site_refinement_flags
Cl6 Cl 0.06219(7) 0.26385(4) 0.88751(3) 0.02138(18) Uani 1 1 d .
Cl7 Cl -0.26289(7) 0.34639(4) 0.83288(3) 0.01932(18) Uani 1 1 d .
Cl1 Cl -0.19554(8) -0.29608(4) 0.85833(3) 0.02240(18) Uani 1 1 d .
Cl3 Cl 0.17135(7) -0.19612(4) 0.89041(3) 0.02350(19) Uani 1 1 d .
Cl5 Cl 0.04109(8) 0.12579(4) 0.96734(3) 0.02112(18) Uani 1 1 d .
Cl4 Cl 0.19142(7) -0.05586(4) 0.94292(3) 0.02175(18) Uani 1 1 d .
Cl2 Cl -0.07565(8) -0.23608(4) 0.94531(3) 0.02486(19) Uani 1 1 d .
O1 O -0.60532(19) 0.21985(11) 0.84518(8) 0.0184(5) Uani 1 1 d .
O2 O -0.5389(2) 0.28751(12) 0.85587(8) 0.0224(5) Uani 1 1 d .
C3 C -0.0191(3) 0.19569(15) 0.85357(10) 0.0128(6) Uani 1 1 d .
C4 C 0.0721(3) -0.00157(16) 0.86875(11) 0.0133(6) Uani 1 1 d .
C5 C 0.0985(3) -0.01553(16) 0.82344(11) 0.0124(6) Uani 1 1 d .
C6 C -0.1312(3) 0.24706(15) 0.78483(11) 0.0130(6) Uani 1 1 d .
C7 C -0.3765(3) -0.13078(16) 0.88759(11) 0.0158(7) Uani 1 1 d .
C8 C -0.2587(3) 0.25720(15) 0.80923(11) 0.0130(6) Uani 1 1 d .
C9 C -0.0481(3) 0.08440(16) 0.92117(10) 0.0128(6) Uani 1 1 d .
C10 C -0.4704(3) 0.20661(16) 0.77785(11) 0.0148(7) Uani 1 1 d .
C11 C -0.2600(3) 0.14561(17) 0.67094(11) 0.0177(7) Uani 1 1 d .
C12 C 0.0613(3) -0.08635(16) 0.80566(11) 0.0134(6) Uani 1 1 d .
C13 C -0.1595(3) -0.16991(15) 0.77732(11) 0.0137(6) Uani 1 1 d .
C14 C -0.1549(3) 0.23768(15) 0.73794(11) 0.0136(6) Uani 1 1 d .
C15 C -0.1621(3) 0.13093(15) 0.90331(10) 0.0112(6) Uani 1 1 d .
C16 C 0.0535(3) -0.06163(16) 0.90396(11) 0.0148(6) Uani 1 1 d .
C17 C -0.0531(3) 0.08129(17) 0.68165(10) 0.0149(6) Uani 1 1 d .
C18 C -0.1177(3) 0.01832(16) 0.93496(10) 0.0141(6) Uani 1 1 d .
C19 C -0.4832(3) -0.08281(16) 0.87906(11) 0.0155(6) Uani 1 1 d U
C20 C -0.3403(3) -0.02550(16) 0.92839(11) 0.0133(6) Uani 1 1 d .
C21 C -0.3006(3) -0.17078(16) 0.76883(11) 0.0159(7) Uani 1 1 d .
C22 C -0.2937(3) 0.23607(16) 0.72936(11) 0.0160(7) Uani 1 1 d .
C23 C -0.2810(3) 0.09729(16) 0.91238(10) 0.0128(6) Uani 1 1 d .
C24 C -0.4662(3) -0.10273(16) 0.72499(11) 0.0160(7) Uani 1 1 d .
C25 C 0.1097(3) 0.04181(16) 0.79181(11) 0.0136(6) Uani 1 1 d U
C26 C -0.5094(3) 0.17855(16) 0.82318(11) 0.0144(6) Uani 1 1 d .
C27 C -0.0983(3) -0.17100(16) 0.90252(11) 0.0169(7) Uani 1 1 d .
C28 C -0.0229(3) 0.21691(15) 0.80522(10) 0.0132(6) Uani 1 1 d .
C29 C 0.0323(3) -0.13935(16) 0.88349(11) 0.0158(7) Uani 1 1 d .
C30 C 0.0393(3) 0.06866(16) 0.88194(11) 0.0134(6) Uani 1 1 d .
C31 C -0.1537(3) 0.18100(15) 0.87059(10) 0.0130(6) Uani 1 1 d .
C32 C -0.3935(3) 0.10917(16) 0.88549(10) 0.0127(6) Uani 1 1 d .
C33 C 0.0966(3) 0.11150(16) 0.80851(11) 0.0124(6) Uani 1 1 d U
C34 C -0.2707(3) 0.20241(15) 0.84651(10) 0.0113(6) Uani 1 1 d .
C35 C -0.2615(3) -0.10974(16) 0.69627(11) 0.0149(6) Uani 1 1 d U
C36 C -0.5840(3) 0.03172(17) 0.74271(11) 0.0161(7) Uani 1 1 d .
C37 C -0.0713(3) -0.04875(16) 0.92747(10) 0.0128(6) Uani 1 1 d .
C38 C -0.3462(3) -0.14199(16) 0.72854(11) 0.0161(7) Uani 1 1 d .
C39 C 0.0560(3) 0.12438(16) 0.85227(11) 0.0132(6) Uani 1 1 d .
C40 C -0.5718(3) 0.10746(16) 0.81077(11) 0.0142(6) Uani 1 1 d U
C41 C -0.3580(3) 0.24328(15) 0.77103(11) 0.0145(6) Uani 1 1 d .
C42 C -0.5469(3) -0.08416(16) 0.83826(12) 0.0163(7) Uani 1 1 d U
C43 C -0.0544(3) -0.04490(17) 0.69442(11) 0.0162(7) Uani 1 1 d .
C44 C -0.1130(3) 0.01489(17) 0.67293(11) 0.0161(7) Uani 1 1 d .
C45 C -0.3880(3) 0.16588(16) 0.85368(10) 0.0127(6) Uani 1 1 d .
C46 C 0.0008(3) -0.13486(15) 0.83462(11) 0.0138(6) Uani 1 1 d .
C47 C -0.1284(3) -0.10750(16) 0.70518(11) 0.0153(7) Uani 1 1 d .
C48 C 0.0294(3) -0.09377(15) 0.76085(11) 0.0137(6) Uani 1 1 d .
C49 C -0.3228(3) -0.17070(16) 0.85373(11) 0.0160(7) Uani 1 1 d .
C50 C -0.5964(3) -0.01922(17) 0.81872(11) 0.0155(7) Uani 1 1 d U
C51 C -0.1257(3) 0.14723(17) 0.67939(11) 0.0162(7) Uani 1 1 d .
C52 C -0.2532(3) 0.03048(17) 0.93415(10) 0.0145(6) Uani 1 1 d .
C53 C 0.0333(3) 0.15988(16) 0.73494(11) 0.0145(6) Uani 1 1 d .
C54 C -0.4514(3) -0.04411(17) 0.69388(11) 0.0161(7) Uani 1 1 d .
C55 C -0.1838(3) -0.19945(15) 0.85979(11) 0.0150(6) Uani 1 1 d .
C56 C -0.3250(3) 0.07789(17) 0.66352(10) 0.0162(7) Uani 1 1 d .
C57 C -0.3251(3) -0.04907(16) 0.67562(10) 0.0157(7) Uani 1 1 d .
C58 C 0.0449(3) 0.08905(17) 0.71608(11) 0.0154(7) Uani 1 1 d .
C59 C 0.0416(3) -0.03612(16) 0.72893(10) 0.0130(6) Uani 1 1 d .
C60 C -0.2549(3) 0.01286(16) 0.66347(11) 0.0151(6) Uani 1 1 d .
C61 C -0.4578(3) -0.01510(17) 0.90110(11) 0.0151(7) Uani 1 1 d .
C62 C -0.4509(3) 0.08301(17) 0.68277(11) 0.0165(7) Uani 1 1 d .
C63 C -0.1583(3) -0.10648(16) 0.92246(10) 0.0138(6) Uani 1 1 d .
C64 C -0.0726(3) 0.19599(16) 0.71238(11) 0.0147(6) Uani 1 1 d .
C65 C 0.0839(3) 0.03122(16) 0.74399(11) 0.0143(6) Uani 1 1 d U
C66 C -0.5118(3) 0.02279(17) 0.70183(11) 0.0175(7) Uani 1 1 d .
C67 C -0.5399(3) -0.09536(16) 0.76202(11) 0.0167(7) Uani 1 1 d .
C68 C -0.5692(3) 0.04790(17) 0.83925(11) 0.0152(7) Uani 1 1 d .
C69 C -0.4877(3) 0.04967(16) 0.88029(11) 0.0143(6) Uani 1 1 d .
C70 C 0.0570(3) 0.17067(16) 0.77959(11) 0.0136(6) Uani 1 1 d .
C71 C -0.5993(3) -0.02723(17) 0.77150(11) 0.0171(7) Uani 1 1 d .
C72 C -0.2912(3) -0.09521(16) 0.92120(11) 0.0146(6) Uani 1 1 d .
C73 C -0.3813(3) -0.16636(16) 0.80891(11) 0.0156(7) Uani 1 1 d .
C74 C -0.0786(3) -0.13736(16) 0.74561(11) 0.0148(7) Uani 1 1 d .
C75 C -0.5224(3) 0.16109(16) 0.74312(11) 0.0164(7) Uani 1 1 d .
C76 C -0.5004(3) -0.12881(16) 0.80345(11) 0.0153(7) Uani 1 1 d U
C77 C -0.5821(3) 0.10017(16) 0.76412(11) 0.0153(7) Uani 1 1 d U
C78 C -0.1076(3) -0.17334(15) 0.82149(11) 0.0139(6) Uani 1 1 d .
C79 C -0.4618(3) 0.15338(16) 0.70262(11) 0.0150(7) Uani 1 1 d .
C80 C -0.3446(3) 0.19219(16) 0.69525(11) 0.0152(6) Uani 1 1 d .
C81 C -0.5779(3) 0.3074(2) 0.90012(13) 0.0298(9) Uani 1 1 d .
H81A H -0.6724 0.3099 0.9004 0.036 Uiso 1 1 calc R
H81B H -0.5442 0.3546 0.9069 0.036 Uiso 1 1 calc R
C82 C -0.5318(4) 0.2574(2) 0.93583(12) 0.0340(9) Uani 1 1 d .
C83 C -0.6128(4) 0.2024(3) 0.94964(15) 0.0518(13) Uani 1 1 d .
H83A H -0.6967 0.1991 0.9371 0.062 Uiso 1 1 calc R
C84 C -0.4519(6) 0.1586(4) 1.00153(18) 0.079(2) Uani 1 1 d .
H84A H -0.4263 0.1265 1.0239 0.095 Uiso 1 1 calc R
C85 C -0.4092(4) 0.2616(3) 0.95520(16) 0.0530(13) Uani 1 1 d .
H85A H -0.3521 0.2972 0.9463 0.064 Uiso 1 1 calc R
C86 C -0.3684(5) 0.2115(4) 0.98904(18) 0.073(2) Uani 1 1 d .
H86A H -0.2856 0.2150 1.0025 0.088 Uiso 1 1 calc R
C87 C -0.5731(5) 0.1528(4) 0.98120(18) 0.075(2) Uani 1 1 d .
H87A H -0.6282 0.1155 0.9887 0.090 Uiso 1 1 calc R

loop_
_atom_site_aniso_label
_atom_site_aniso_U_11
_atom_site_aniso_U_22
_atom_site_aniso_U_33
_atom_site_aniso_U_23
_atom_site_aniso_U_13
_atom_site_aniso_U_12
Cl6 0.0225(4) 0.0156(4) 0.0256(5) -0.0035(3) -0.0066(3) -0.0069(3)
Cl7 0.0238(4) 0.0090(4) 0.0249(5) -0.0025(3) -0.0029(3) 0.0028(3)
Cl1 0.0326(4) 0.0080(4) 0.0267(5) 0.0014(3) 0.0037(3) -0.0009(3)
Cl3 0.0222(4) 0.0184(4) 0.0295(5) -0.0003(3) -0.0048(3) 0.0117(3)
Cl5 0.0261(4) 0.0205(4) 0.0164(4) -0.0033(3) -0.0077(3) -0.0035(3)
Cl4 0.0189(4) 0.0226(4) 0.0232(4) 0.0004(3) -0.0099(3) 0.0053(3)
Cl2 0.0411(5) 0.0128(4) 0.0206(5) 0.0062(3) -0.0021(4) 0.0032(3)
O1 0.0121(10) 0.0157(12) 0.0276(14) -0.0022(10) 0.0023(9) 0.0053(8)
O2 0.0258(12) 0.0164(12) 0.0250(14) -0.0028(10) 0.0022(10) 0.0014(9)
C3 0.0137(14) 0.0078(15) 0.0165(17) -0.0022(12) -0.0028(12) -0.0040(11)
C4 0.0080(14) 0.0165(16) 0.0151(17) 0.0000(12) -0.0025(11) -0.0007(11)
C5 0.0045(13) 0.0133(15) 0.0196(17) 0.0010(13) 0.0018(11) 0.0032(11)
C6 0.0148(14) 0.0066(14) 0.0176(17) 0.0014(12) 0.0000(12) -0.0041(11)
C7 0.0166(15) 0.0125(16) 0.0184(18) 0.0030(13) 0.0051(12) -0.0060(12)
C8 0.0152(15) 0.0041(14) 0.0194(17) -0.0009(12) -0.0030(12) 0.0003(11)
C9 0.0137(14) 0.0146(16) 0.0097(15) -0.0006(12) -0.0044(11) -0.0006(12)
C10 0.0103(14) 0.0083(15) 0.0254(19) 0.0010(13) -0.0044(12) 0.0068(11)
C11 0.0215(16) 0.0172(17) 0.0145(17) 0.0050(13) -0.0011(13) -0.0008(13)
C12 0.0064(13) 0.0122(15) 0.0218(18) 0.0014(13) 0.0024(12) 0.0058(11)
C13 0.0151(15) 0.0056(14) 0.0205(18) -0.0006(12) 0.0010(12) 0.0028(11)
C14 0.0154(15) 0.0076(15) 0.0178(17) 0.0058(12) 0.0028(12) -0.0019(12)
C15 0.0122(14) 0.0094(15) 0.0118(16) -0.0037(12) -0.0015(11) -0.0003(11)
C16 0.0113(14) 0.0143(16) 0.0186(17) -0.0006(13) -0.0047(12) 0.0042(12)
C17 0.0169(15) 0.0178(17) 0.0104(16) 0.0033(13) 0.0064(12) 0.0002(12)
C18 0.0175(15) 0.0133(16) 0.0113(16) 0.0024(12) -0.0023(12) 0.0007(12)
C19 0.0124(14) 0.0118(14) 0.0229(17) 0.0030(13) 0.0082(12) -0.0070(11)
C20 0.0161(15) 0.0099(15) 0.0144(16) 0.0024(12) 0.0064(12) 0.0002(12)
C21 0.0206(16) 0.0056(14) 0.0216(18) -0.0049(13) 0.0011(13) -0.0041(12)
C22 0.0196(16) 0.0087(15) 0.0194(18) 0.0062(13) -0.0035(13) 0.0027(12)
C23 0.0137(14) 0.0114(15) 0.0134(16) -0.0036(12) 0.0025(12) 0.0013(11)
C24 0.0111(14) 0.0152(16) 0.0214(18) -0.0071(13) -0.0052(12) -0.0062(12)
C25 0.0032(12) 0.0165(15) 0.0210(16) 0.0019(12) 0.0025(11) 0.0003(11)
C26 0.0084(14) 0.0125(16) 0.0223(18) -0.0040(13) -0.0021(12) 0.0043(11)
C27 0.0242(17) 0.0100(15) 0.0167(17) 0.0055(13) 0.0012(13) 0.0039(12)
C28 0.0147(15) 0.0080(15) 0.0170(17) 0.0027(12) -0.0014(12) -0.0059(11)
C29 0.0131(15) 0.0128(16) 0.0215(18) -0.0004(13) -0.0020(12) 0.0064(12)
C30 0.0065(13) 0.0141(16) 0.0192(17) 0.0015(13) -0.0040(12) -0.0011(11)
C31 0.0150(15) 0.0085(15) 0.0155(17) -0.0041(12) 0.0003(12) 0.0000(11)
C32 0.0102(14) 0.0143(16) 0.0138(16) -0.0038(12) 0.0050(11) 0.0037(11)
C33 0.0029(12) 0.0138(15) 0.0205(16) 0.0007(12) -0.0015(11) -0.0017(10)
C34 0.0147(14) 0.0055(14) 0.0138(16) -0.0038(12) 0.0012(11) 0.0034(11)
C35 0.0209(15) 0.0116(14) 0.0123(15) -0.0099(12) 0.0000(12) -0.0016(12)
C36 0.0036(13) 0.0186(17) 0.0259(19) -0.0004(14) -0.0049(12) -0.0006(11)
C37 0.0157(15) 0.0130(16) 0.0096(16) 0.0028(12) -0.0020(11) 0.0031(12)
C38 0.0209(16) 0.0070(15) 0.0203(18) -0.0067(12) -0.0017(13) -0.0041(12)
C39 0.0069(13) 0.0101(15) 0.0222(18) -0.0001(13) -0.0037(12) -0.0037(11)
C40 0.0039(12) 0.0162(15) 0.0225(16) -0.0008(13) 0.0008(11) 0.0013(11)
C41 0.0139(14) 0.0072(15) 0.0222(18) 0.0044(12) -0.0028(12) 0.0062(11)
C42 0.0099(13) 0.0129(15) 0.0264(17) 0.0005(13) 0.0054(12) -0.0069(11)
C43 0.0151(15) 0.0150(16) 0.0188(18) -0.0046(13) 0.0048(12) 0.0016(12)
C44 0.0189(16) 0.0164(16) 0.0133(17) -0.0002(13) 0.0045(12) 0.0008(13)
C45 0.0108(14) 0.0097(15) 0.0179(17) -0.0003(12) 0.0017(11) 0.0027(11)
C46 0.0128(14) 0.0083(15) 0.0201(18) -0.0053(12) 0.0001(12) 0.0064(11)
C47 0.0190(16) 0.0125(16) 0.0147(17) -0.0070(12) 0.0039(12) 0.0025(12)
C48 0.0085(14) 0.0094(15) 0.0236(18) -0.0021(13) 0.0064(12) 0.0036(11)
C49 0.0156(15) 0.0067(15) 0.0258(19) 0.0029(13) 0.0013(13) -0.0027(12)
C50 0.0034(12) 0.0168(15) 0.0265(18) -0.0013(13) 0.0040(11) -0.0020(11)
C51 0.0185(16) 0.0168(17) 0.0134(17) 0.0077(13) 0.0026(12) -0.0008(12)
C52 0.0184(15) 0.0191(17) 0.0061(15) 0.0003(12) 0.0038(11) 0.0030(13)
C53 0.0081(14) 0.0117(16) 0.0240(18) 0.0038(13) 0.0056(12) -0.0042(11)
C54 0.0123(15) 0.0182(17) 0.0173(17) -0.0025(13) -0.0068(12) -0.0033(12)
C55 0.0230(16) 0.0037(14) 0.0184(17) 0.0002(12) 0.0038(13) 0.0019(12)
C56 0.0195(16) 0.0204(17) 0.0085(16) 0.0023(13) -0.0025(12) -0.0007(13)
C57 0.0210(16) 0.0140(16) 0.0118(16) -0.0059(13) -0.0030(12) -0.0033(12)
C58 0.0115(15) 0.0197(17) 0.0157(17) 0.0044(13) 0.0093(12) -0.0007(12)
C59 0.0098(14) 0.0145(16) 0.0152(17) 0.0001(12) 0.0087(11) 0.0051(11)
C60 0.0181(15) 0.0165(16) 0.0106(16) -0.0026(13) -0.0013(12) -0.0004(12)
C61 0.0089(14) 0.0162(16) 0.0206(18) -0.0024(13) 0.0079(12) -0.0013(12)
C62 0.0149(15) 0.0179(17) 0.0164(17) -0.0014(13) -0.0079(12) 0.0012(12)
C63 0.0211(16) 0.0110(15) 0.0095(16) 0.0028(12) 0.0031(12) 0.0022(12)
C64 0.0154(15) 0.0117(15) 0.0172(17) 0.0083(13) 0.0026(12) -0.0061(12)
C65 0.0052(12) 0.0152(15) 0.0229(17) -0.0001(13) 0.0060(11) 0.0010(11)
C66 0.0094(14) 0.0164(17) 0.0263(19) -0.0036(14) -0.0083(13) -0.0009(12)
C67 0.0098(14) 0.0133(16) 0.0267(19) -0.0057(13) -0.0038(12) -0.0069(12)
C68 0.0046(13) 0.0181(17) 0.0231(18) -0.0012(13) 0.0029(12) -0.0012(11)
C69 0.0106(14) 0.0143(16) 0.0185(17) -0.0011(13) 0.0085(12) 0.0023(12)
C70 0.0076(14) 0.0132(16) 0.0202(17) 0.0046(13) 0.0010(12) -0.0061(11)
C71 0.0067(14) 0.0200(17) 0.0244(19) -0.0032(14) -0.0025(12) -0.0032(12)
C72 0.0209(16) 0.0101(15) 0.0131(17) 0.0033(12) 0.0060(12) -0.0026(12)
C73 0.0152(15) 0.0085(15) 0.0233(18) -0.0051(13) 0.0032(12) -0.0056(12)
C74 0.0134(15) 0.0114(16) 0.0195(18) -0.0042(13) 0.0012(12) 0.0051(12)
C75 0.0090(14) 0.0146(16) 0.0251(18) -0.0002(14) -0.0064(12) 0.0059(12)
C76 0.0138(14) 0.0099(14) 0.0223(17) 0.0001(12) 0.0010(12) -0.0083(11)
C77 0.0031(12) 0.0183(16) 0.0244(17) 0.0010(13) -0.0022(11) 0.0031(11)
C78 0.0150(15) 0.0079(15) 0.0189(17) -0.0006(12) 0.0015(12) 0.0020(11)
C79 0.0110(14) 0.0122(15) 0.0215(18) 0.0046(13) -0.0082(12) 0.0046(12)
C80 0.0175(15) 0.0139(16) 0.0140(16) 0.0058(12) -0.0035(12) 0.0026(12)
C81 0.0255(19) 0.030(2) 0.034(2) -0.0103(17) -0.0033(16) 0.0107(16)
C82 0.036(2) 0.051(3) 0.0151(19) -0.0080(18) 0.0010(16) 0.0170(19)
C83 0.041(2) 0.081(4) 0.034(3) 0.023(2) 0.013(2) 0.027(2)
C84 0.070(4) 0.133(6) 0.035(3) 0.025(3) 0.018(3) 0.053(4)
C85 0.040(2) 0.074(3) 0.044(3) -0.023(2) -0.010(2) 0.021(2)
C86 0.052(3) 0.121(5) 0.044(3) -0.031(3) -0.023(3) 0.053(3)
C87 0.060(3) 0.115(5) 0.053(3) 0.050(3) 0.030(3) 0.045(3)

loop_
_atom_type_symbol
_atom_type_description
_atom_type_scat_dispersion_real
_atom_type_scat_dispersion_imag
_atom_type_scat_source
C C 0.0033 0.0016 'International Tables Vol C Tables 4.2.6.8 and 6.1.1.4'
H H 0.0000 0.0000 'International Tables Vol C Tables 4.2.6.8 and 6.1.1.4'
O O 0.0106 0.0060 'International Tables Vol C Tables 4.2.6.8 and 6.1.1.4'
Cl Cl 0.1484 0.1585 'International Tables Vol C Tables 4.2.6.8 and 6.1.1.4'

loop_
_geom_angle_atom_site_label_1
_geom_angle_atom_site_label_2
_geom_angle_atom_site_label_3
_geom_angle
C26 O1 O2 104.36(19)
C81 O2 O1 106.5(2)
C28 C3 C31 112.0(2)
C28 C3 C39 101.9(2)
C31 C3 C39 108.1(2)
C28 C3 Cl6 110.4(2)
C31 C3 Cl6 110.5(2)
C39 C3 Cl6 113.73(19)
C5 C4 C30 119.5(3)
C5 C4 C16 122.9(3)
C30 C4 C16 116.8(3)
C4 C5 C25 120.7(3)
C4 C5 C12 117.2(3)
C25 C5 C12 117.5(3)
C28 C6 C14 119.8(3)
C28 C6 C8 122.2(3)
C14 C6 C8 111.1(2)
C49 C7 C19 121.8(3)
C49 C7 C72 120.2(3)
C19 C7 C72 105.8(3)
C34 C8 C6 110.6(2)
C34 C8 C41 111.3(2)
C6 C8 C41 100.6(2)
C34 C8 Cl7 109.6(2)
C6 C8 Cl7 109.29(19)
C41 C8 Cl7 115.09(19)
C18 C9 C30 110.3(2)
C18 C9 C15 101.6(2)
C30 C9 C15 107.5(2)
C18 C9 Cl5 112.5(2)
C30 C9 Cl5 111.91(19)
C15 C9 Cl5 112.5(2)
C41 C10 C75 119.4(3)
C41 C10 C26 123.7(3)
C75 C10 C26 109.6(3)
C51 C11 C80 120.1(3)
C51 C11 C56 119.7(3)
C80 C11 C56 109.1(3)
C48 C12 C46 115.7(3)
C48 C12 C5 119.5(3)
C46 C12 C5 118.3(3)
C78 C13 C74 115.7(3)
C78 C13 C21 120.4(3)
C74 C13 C21 119.0(3)
C64 C14 C6 121.2(3)
C64 C14 C22 120.1(3)
C6 C14 C22 108.5(3)
C31 C15 C23 121.4(3)
C31 C15 C9 125.2(3)
C23 C15 C9 109.4(3)
C37 C16 C4 108.8(2)
C37 C16 C29 102.6(2)
C4 C16 C29 115.0(3)
C37 C16 Cl4 110.6(2)
C4 C16 Cl4 106.38(19)
C29 C16 Cl4 113.39(19)
C44 C17 C58 121.2(3)
C44 C17 C51 121.8(3)
C58 C17 C51 107.4(3)
C37 C18 C52 119.7(3)
C37 C18 C9 123.2(3)
C52 C18 C9 109.9(3)
C42 C19 C7 119.3(3)
C42 C19 C61 119.7(3)
C7 C19 C61 110.0(3)
C52 C20 C72 119.1(3)
C52 C20 C61 119.4(3)
C72 C20 C61 109.4(3)
C38 C21 C13 116.9(3)
C38 C21 C73 119.9(3)
C13 C21 C73 115.7(3)
C80 C22 C41 121.1(3)
C80 C22 C14 119.2(3)
C41 C22 C14 108.7(3)
C32 C23 C15 121.4(3)
C32 C23 C52 123.1(3)
C15 C23 C52 108.5(2)
C67 C24 C38 119.1(3)
C67 C24 C54 120.8(3)
C38 C24 C54 109.3(3)
C33 C25 C5 116.9(3)
C33 C25 C65 117.2(3)
C5 C25 C65 121.7(3)
O1 C26 C10 115.1(2)
O1 C26 C40 107.4(2)
C10 C26 C40 102.0(3)
O1 C26 C45 111.6(2)
C10 C26 C45 110.6(2)
C40 C26 C45 109.6(2)
C63 C27 C29 101.6(2)
C63 C27 C55 111.2(2)
C29 C27 C55 106.6(3)
C63 C27 Cl2 108.6(2)
C29 C27 Cl2 114.9(2)
C55 C27 Cl2 113.3(2)
C6 C28 C70 118.8(3)
C6 C28 C3 122.4(3)
C70 C28 C3 110.8(2)
C46 C29 C27 102.1(2)
C46 C29 C16 110.3(2)
C27 C29 C16 108.3(2)
C46 C29 Cl3 107.3(2)
C27 C29 Cl3 114.5(2)
C16 C29 Cl3 113.68(19)
C39 C30 C4 119.3(3)
C39 C30 C9 115.6(3)
C4 C30 C9 122.9(3)
C15 C31 C34 118.9(3)
C15 C31 C3 116.4(3)
C34 C31 C3 122.6(3)
C23 C32 C45 116.8(3)
C23 C32 C69 117.5(3)
C45 C32 C69 122.0(3)
C39 C33 C25 121.6(3)
C39 C33 C70 109.6(3)
C25 C33 C70 121.7(3)
C45 C34 C31 119.5(3)
C45 C34 C8 121.9(2)
C31 C34 C8 118.1(3)
C47 C35 C57 119.3(3)
C47 C35 C38 119.5(3)
C57 C35 C38 110.0(3)
C71 C36 C77 115.5(3)
C71 C36 C66 119.2(3)
C77 C36 C66 118.4(3)
C18 C37 C63 120.2(3)
C18 C37 C16 122.1(3)
C63 C37 C16 111.9(3)
C21 C38 C24 122.1(3)
C21 C38 C35 123.1(3)
C24 C38 C35 105.4(3)
C30 C39 C33 120.7(3)
C30 C39 C3 124.6(3)
C33 C39 C3 109.5(3)
C77 C40 C68 121.6(3)
C77 C40 C26 110.3(3)
C68 C40 C26 123.4(3)
C10 C41 C22 119.7(3)
C10 C41 C8 121.5(3)
C22 C41 C8 110.5(2)
C19 C42 C76 119.9(3)
C19 C42 C50 120.0(3)
C76 C42 C50 108.9(3)
C59 C43 C44 121.0(3)
C59 C43 C47 107.0(3)
C44 C43 C47 121.9(3)
C17 C44 C43 116.1(3)
C17 C44 C60 118.7(3)
C43 C44 C60 118.0(3)
C34 C45 C32 121.0(3)
C34 C45 C26 121.0(3)
C32 C45 C26 117.5(2)
C78 C46 C12 122.1(3)
C78 C46 C29 113.7(3)
C12 C46 C29 123.4(3)
C35 C47 C74 118.8(3)
C35 C47 C43 120.3(3)
C74 C47 C43 109.6(3)
C12 C48 C74 121.6(3)
C12 C48 C59 122.8(3)
C74 C48 C59 107.3(3)
C7 C49 C73 118.7(3)
C7 C49 C55 119.5(3)
C73 C49 C55 119.2(3)
C71 C50 C68 121.3(3)
C71 C50 C42 108.1(3)
C68 C50 C42 120.8(3)
C11 C51 C64 119.4(3)
C11 C51 C17 119.7(3)
C64 C51 C17 109.2(3)
C20 C52 C18 120.8(3)
C20 C52 C23 119.1(3)
C18 C52 C23 109.4(3)
C70 C53 C64 120.1(3)
C70 C53 C58 120.1(3)
C64 C53 C58 108.7(3)
C57 C54 C66 121.8(3)
C57 C54 C24 108.0(3)
C66 C54 C24 120.6(3)
C78 C55 C49 107.5(2)
C78 C55 C27 102.3(2)
C49 C55 C27 117.3(3)
C78 C55 Cl1 110.3(2)
C49 C55 Cl1 106.7(2)
C27 C55 Cl1 112.5(2)
C60 C56 C62 121.5(3)
C60 C56 C11 121.6(3)
C62 C56 C11 107.2(3)
C60 C57 C54 121.2(3)
C60 C57 C35 122.0(3)
C54 C57 C35 107.1(3)
C65 C58 C17 121.8(3)
C65 C58 C53 119.9(3)
C17 C58 C53 108.0(3)
C65 C59 C43 122.7(3)
C65 C59 C48 119.5(3)
C43 C59 C48 108.7(3)
C56 C60 C57 116.3(3)
C56 C60 C44 118.4(3)
C57 C60 C44 118.5(3)
C69 C61 C20 122.4(3)
C69 C61 C19 121.8(3)
C20 C61 C19 105.8(3)
C66 C62 C56 121.3(3)
C66 C62 C79 121.4(3)
C56 C62 C79 107.8(3)
C72 C63 C37 120.5(3)
C72 C63 C27 122.2(3)
C37 C63 C27 113.6(3)
C14 C64 C53 118.1(3)
C14 C64 C51 120.5(3)
C53 C64 C51 106.7(3)
C59 C65 C58 114.9(3)
C59 C65 C25 118.8(3)
C58 C65 C25 120.7(3)
C62 C66 C54 115.9(3)
C62 C66 C36 119.0(3)
C54 C66 C36 118.4(3)
C24 C67 C76 120.3(3)
C24 C67 C71 119.6(3)
C76 C67 C71 109.2(3)
C40 C68 C50 116.3(3)
C40 C68 C69 119.3(3)
C50 C68 C69 118.7(3)
C61 C69 C68 117.8(3)
C61 C69 C32 118.4(3)
C68 C69 C32 117.4(3)
C53 C70 C28 121.6(3)
C53 C70 C33 120.3(3)
C28 C70 C33 107.4(3)
C36 C71 C50 121.5(3)
C36 C71 C67 121.2(3)
C50 C71 C67 106.9(3)
C63 C72 C20 119.4(3)
C63 C72 C7 121.1(3)
C20 C72 C7 108.3(3)
C76 C73 C49 117.8(3)
C76 C73 C21 115.9(3)
C49 C73 C21 121.1(3)
C47 C74 C13 122.6(3)
C47 C74 C48 107.5(3)
C13 C74 C48 119.6(3)
C79 C75 C10 121.8(3)
C79 C75 C77 120.1(3)
C10 C75 C77 108.1(3)
C73 C76 C42 120.9(3)
C73 C76 C67 122.6(3)
C42 C76 C67 106.2(3)
C40 C77 C36 122.0(3)
C40 C77 C75 109.4(3)
C36 C77 C75 121.0(3)
C46 C78 C13 121.6(3)
C46 C78 C55 113.1(3)
C13 C78 C55 122.8(3)
C75 C79 C80 118.9(3)
C75 C79 C62 119.6(3)
C80 C79 C62 109.0(3)
C22 C80 C79 119.1(3)
C22 C80 C11 120.4(3)
C79 C80 C11 106.8(3)
O2 C81 C82 113.7(3)
C85 C82 C83 117.7(4)
C85 C82 C81 122.3(4)
C83 C82 C81 120.0(3)
C87 C83 C82 122.4(5)
C86 C84 C87 120.1(5)
C82 C85 C86 120.3(5)
C84 C86 C85 119.7(5)
C84 C87 C83 119.7(6)

loop_
_geom_bond_atom_site_label_1
_geom_bond_atom_site_label_2
_geom_bond_distance
Cl6 C3 1.818(3)
Cl7 C8 1.816(3)
Cl1 C55 1.816(3)
Cl3 C29 1.786(3)
Cl5 C9 1.806(3)
Cl4 C16 1.806(3)
Cl2 C27 1.776(3)
O1 C26 1.425(4)
O1 O2 1.470(3)
O2 C81 1.439(4)
C3 C28 1.495(4)
C3 C31 1.509(4)
C3 C39 1.544(4)
C4 C5 1.410(4)
C4 C30 1.418(4)
C4 C16 1.555(4)
C5 C25 1.437(4)
C5 C12 1.476(4)
C6 C28 1.372(4)
C6 C14 1.423(4)
C6 C8 1.525(4)
C7 C49 1.383(5)
C7 C19 1.433(4)
C7 C72 1.470(4)
C8 C34 1.521(4)
C8 C41 1.528(4)
C9 C18 1.493(4)
C9 C30 1.522(4)
C9 C15 1.541(4)
C10 C41 1.362(4)
C10 C75 1.433(4)
C10 C26 1.515(5)
C11 C51 1.392(4)
C11 C80 1.441(5)
C11 C56 1.448(4)
C12 C48 1.374(4)
C12 C46 1.410(4)
C13 C78 1.408(4)
C13 C74 1.413(4)
C13 C21 1.461(4)
C14 C64 1.393(4)
C14 C22 1.439(4)
C15 C31 1.359(4)
C15 C23 1.405(4)
C16 C37 1.496(4)
C16 C29 1.592(4)
C17 C44 1.409(4)
C17 C58 1.423(4)
C17 C51 1.444(4)
C18 C37 1.365(4)
C18 C52 1.406(4)
C19 C42 1.364(5)
C19 C61 1.450(4)
C20 C52 1.386(4)
C20 C72 1.419(4)
C20 C61 1.446(4)
C21 C38 1.386(4)
C21 C73 1.475(4)
C22 C80 1.397(4)
C22 C41 1.429(5)
C23 C32 1.403(4)
C23 C52 1.436(4)
C24 C67 1.363(5)
C24 C38 1.434(4)
C24 C54 1.449(5)
C25 C33 1.406(4)
C25 C65 1.457(4)
C26 C40 1.519(4)
C26 C45 1.539(4)
C27 C63 1.489(4)
C27 C29 1.584(4)
C27 C55 1.616(4)
C28 C70 1.429(4)
C29 C46 1.486(4)
C30 C39 1.383(4)
C31 C34 1.436(4)
C32 C45 1.427(4)
C32 C69 1.480(4)
C33 C39 1.402(4)
C33 C70 1.456(4)
C34 C45 1.405(4)
C35 C47 1.382(4)
C35 C57 1.441(4)
C35 C38 1.447(5)
C36 C71 1.411(5)
C36 C77 1.433(4)
C36 C66 1.453(5)
C37 C63 1.408(4)
C40 C77 1.399(5)
C40 C68 1.403(4)
C42 C76 1.426(5)
C42 C50 1.437(4)
C43 C59 1.413(4)
C43 C44 1.416(4)
C43 C47 1.438(4)
C44 C60 1.473(4)
C46 C78 1.372(4)
C47 C74 1.411(4)
C48 C74 1.439(4)
C48 C59 1.448(4)
C49 C73 1.451(4)
C49 C55 1.529(4)
C50 C71 1.416(5)
C50 C68 1.424(4)
C51 C64 1.438(4)
C53 C70 1.362(4)
C53 C64 1.431(4)
C53 C58 1.449(4)
C54 C57 1.421(4)
C54 C66 1.422(4)
C55 C78 1.485(4)
C56 C60 1.415(4)
C56 C62 1.430(4)
C57 C60 1.419(4)
C58 C65 1.417(4)
C59 C65 1.405(4)
C61 C69 1.394(4)
C62 C66 1.417(4)
C62 C79 1.452(4)
C63 C72 1.377(4)
C67 C76 1.434(5)
C67 C71 1.446(4)
C68 C69 1.462(4)
C73 C76 1.413(4)
C75 C79 1.381(5)
C75 C77 1.447(4)
C79 C80 1.426(4)
C81 C82 1.486(5)
C82 C85 1.370(5)
C82 C83 1.392(6)
C83 C87 1.377(6)
C84 C86 1.369(9)
C84 C87 1.370(8)
C85 C86 1.431(8)
